data_7027002
loop_
_publ_author_name
'Doerrer, Linda H.'
'Graham, Andrew J.'
'Green, Malcolm L. H.'

_publ_section_title
;
 Reactions of transition-metal nitrido compounds with B(C6F5)3&#x2236;
 crystal structure of [Re{NB(C6F5)3}(PMe2Ph)(S2CNMe2)2]
;
_journal_issue 23
_journal_name_full 'Journal of the Chemical Society, Dalton Transactions'
_journal_page_first 3941
_journal_paper_doi 10.1039/a805425h
_journal_year 1998
_chemical_compound_source
;
?
;
_chemical_formula_moiety ' C32 H23 Re1 S4 P1 F15 N3 B1 '
_chemical_formula_sum 'C32 H23 B F15 N3 P Re S4'
_chemical_formula_weight 1090.75
_chemical_melting_point ?
_space_group_IT_number 2
_symmetry_cell_setting triclinic
_symmetry_space_group_name_Hall '-P 1'
_symmetry_space_group_name_H-M 'P -1'
_atom_sites_solution_hydrogens geom
_atom_sites_solution_primary direct
_audit_creation_date 98-04-12
_audit_creation_method CRYSTALS_ver_07-07-97
_cell_angle_alpha 80.73(4)
_cell_angle_beta 77.13(5)
_cell_angle_gamma 86.05(5)
_cell_formula_units_Z 2
_cell_length_a 8.871(5)
_cell_length_b 13.233(1)
_cell_length_c 16.7220(13)
_cell_measurement_reflns_used 0
_cell_measurement_temperature 0
_cell_measurement_theta_max 0
_cell_measurement_theta_min 0
_cell_volume 1887.6(12)
_computing_cell_refinement
;
DIP2000 software 'DENZO' (Otwinowski & Minor, 1996)
;
_computing_data_collection 'DIP2000 software Xpress (MAC Science, 1989)'
_computing_data_reduction
;
DIP2000 software 'DENZO' (Otwinowski & Minor, 1996)
;
_computing_molecular_graphics
;
 CAMERON (Watkin, Prout & Pearce,  1996)
;
_computing_publication_material
;
CRYSTALS Issue 10 (Watkin, Prout, Carruthers & Betteridge, 1996)
;
_computing_structure_refinement
;
CRYSTALS Issue 10 (Watkin, Prout, Carruthers & Betteridge, 1996)
;
_computing_structure_solution 'SIR92 (Giacovazzo et al, 1992)'
_diffrn_ambient_temperature 125
_diffrn_measurement_device_type '  Enraf-nonius DIP2000 '
_diffrn_measurement_method \w/2\q
_diffrn_radiation_monochromator graphite
_diffrn_radiation_type 'Mo K\a'
_diffrn_radiation_wavelength 0.71069
_diffrn_reflns_av_R_equivalents 0.00
_diffrn_reflns_limit_h_max 10
_diffrn_reflns_limit_h_min -10
_diffrn_reflns_limit_k_max 16
_diffrn_reflns_limit_k_min -16
_diffrn_reflns_limit_l_max 20
_diffrn_reflns_limit_l_min 0
_diffrn_reflns_number 6103
_diffrn_reflns_theta_max 0.00
_diffrn_reflns_theta_min 0.00
_diffrn_standards_decay_% 0.00
_diffrn_standards_interval_count 0
_diffrn_standards_interval_time 0
_diffrn_standards_number 0
_exptl_absorpt_coefficient_mu 3.62
_exptl_absorpt_correction_T_max 1.00
_exptl_absorpt_correction_T_min 0.85
_exptl_absorpt_correction_type refdelf
_exptl_absorpt_process_details 'refined from delta-F (Walker & Stuart , 1983)'
_exptl_crystal_colour ' purple '
_exptl_crystal_density_diffrn 1.92
_exptl_crystal_density_meas ?
_exptl_crystal_description ' rod '
_exptl_crystal_F_000 1058.35
_exptl_crystal_size_max 0.25
_exptl_crystal_size_mid 0.05
_exptl_crystal_size_min 0.05
_refine_diff_density_max 1.61
_refine_diff_density_min -2.37
_refine_ls_extinction_method None
_refine_ls_goodness_of_fit_obs 1.0193
_refine_ls_hydrogen_treatment noref
_refine_ls_matrix_type full
_refine_ls_number_parameters 514
_refine_ls_number_reflns 5408
_refine_ls_R_factor_obs 0.0421
_refine_ls_shift/su_max 0.000397
_refine_ls_structure_factor_coef F
_refine_ls_weighting_details
;
 Chebychev polynomial with   3 parameters (Carruthers & Watkin, 1979)
 2.84 0.362 2.06
;
_refine_ls_weighting_scheme calc
_refine_ls_wR_factor_obs 0.0506
_reflns_limit_h_max 10
_reflns_limit_h_min -10
_reflns_limit_k_max 16
_reflns_limit_k_min -16
_reflns_limit_l_max 20
_reflns_limit_l_min 0
_reflns_number_observed 5408
_reflns_number_total 6103
_reflns_observed_criterion >3.00\s(I)
_cod_data_source_file 805425hsup1.cif
_cod_data_source_block CRYSTALS_cif
_cod_depositor_comments
;
The following automatic conversions were performed:

'_chemical_melting_point' value 'not measured' was changed to '?' -
the value is undefined or not given.

'_symmetry_cell_setting' value
'Triclinic ' changed to 'triclinic' according to
/home/saulius/struct/CIF-dictionaries/cif_core.dic dictionary named
'cif_core.dic' version 2.4.2 from 2011-04-26.

Automatic conversion script
Id: cif_fix_values 1891 2012-01-12 08:04:46Z andrius 

The following automatic conversions were performed:

'_exptl_crystal_density_meas' value 'not measured' was changed to '?'
- the value is perceived as not measured.

Automatic conversion script
Id: cif_fix_values 3008 2015-01-20 13:52:24Z robertas 

The following automatic conversions were performed:

data name '_diffrn_measurement_device-type' was replaced with
'_diffrn_measurement_device_type' as specified in the replacement
file 'data/replacement-values/replacement_tags.lst'.

Automatic conversion script
Id: cif_correct_tags 9268 2022-04-12 08:56:07Z antanas 
;
_cod_original_cell_volume 1887.6
_cod_original_sg_symbol_H-M 'P -1 '
_cod_original_formula_sum ' C32 H23 Re1 S4 P1 F15 N3 B1 '
_cod_database_code 7027002
_publ_section_figure_synopsis
;
?
;

loop_
_symmetry_equiv_pos_as_xyz
x,y,z
-x,-y,-z

loop_
_atom_site_aniso_label
_atom_site_aniso_U_11
_atom_site_aniso_U_22
_atom_site_aniso_U_33
_atom_site_aniso_U_23
_atom_site_aniso_U_13
_atom_site_aniso_U_12
Re1 0.01692(15) 0.01501(12) 0.01175(12) -0.00458(7) -0.00468(8) 0.00292(8
S1 0.0215(8) 0.0245(6) 0.0145(5) -0.0060(4) -0.0047(5) 0.0008(5)
S2 0.0189(8) 0.0293(6) 0.0218(6) -0.0074(5) -0.0046(5) 0.0011(5)
S3 0.0346(9) 0.0190(6) 0.0182(6) -0.0074(4) -0.0099(5) 0.0077(5)
S4 0.0283(8) 0.0212(6) 0.0177(6) -0.0061(4) -0.0103(5) 0.0039(5)
P1 0.0216(8) 0.0224(6) 0.0162(6) -0.0051(5) -0.0039(5) 0.0001(5)
F21 0.035(2) 0.0246(16) 0.0259(16) 0.0015(12) -0.0131(14) -0.0016(14
F22 0.040(2) 0.0214(16) 0.0361(18) -0.0007(13) -0.0053(16) -0.0050(14
F23 0.023(2) 0.0297(17) 0.051(2) -0.0120(15) -0.0138(16) -0.0027(14
F24 0.037(2) 0.0330(18) 0.0347(18) -0.0051(14) -0.0201(16) -0.0005(15
F25 0.029(2) 0.0238(15) 0.0230(15) -0.0003(12) -0.0114(13) -0.0023(13
F31 0.038(2) 0.0229(15) 0.0199(14) -0.0036(12) -0.0018(14) 0.0023(13
F32 0.048(3) 0.0346(18) 0.0196(15) -0.0036(13) 0.0037(15) -0.0007(16
F33 0.036(2) 0.046(2) 0.0304(18) -0.0226(15) 0.0014(16) 0.0087(16
F34 0.038(2) 0.0260(17) 0.0417(19) -0.0191(14) -0.0116(16) 0.0132(15
F35 0.031(2) 0.0209(15) 0.0278(16) -0.0040(12) -0.0063(14) 0.0048(13
F41 0.025(2) 0.0263(15) 0.0227(15) -0.0044(12) -0.0033(13) 0.0017(12
F42 0.041(2) 0.0362(18) 0.0165(14) -0.0068(13) -0.0022(14) -0.0040(15
F43 0.050(3) 0.0340(18) 0.0248(16) -0.0074(13) -0.0255(16) 0.0008(16
F44 0.024(2) 0.043(2) 0.0395(19) -0.0114(15) -0.0184(16) 0.0069(15
F45 0.021(2) 0.0356(17) 0.0269(16) -0.0119(13) -0.0041(13) 0.0051(13
N1 0.022(3) 0.026(2) 0.023(2) -0.0043(17) -0.0022(19) 0.0017(18
N2 0.032(3) 0.023(2) 0.028(2) -0.0050(18) -0.015(2) 0.0045(19
N3 0.020(3) 0.025(2) 0.0128(18) -0.0045(15) -0.0021(16) 0.0006(17
C1 0.024(3) 0.024(2) 0.018(2) -0.0024(19) -0.007(2) 0.002(2)
C2 0.058(5) 0.032(3) 0.030(3) -0.001(2) -0.027(3) 0.007(3)
C3 0.039(4) 0.027(3) 0.043(3) -0.007(2) -0.013(3) 0.012(3)
C4 0.020(3) 0.023(2) 0.018(2) -0.0041(18) -0.001(2) 0.0047(19
C5 0.024(4) 0.042(3) 0.042(3) -0.008(3) 0.000(3) -0.004(3)
C6 0.031(4) 0.039(3) 0.018(2) -0.006(2) 0.000(2) 0.002(2)
C7 0.036(4) 0.041(3) 0.019(3) -0.002(2) -0.003(2) -0.005(3)
C8 0.029(4) 0.027(3) 0.030(3) -0.012(2) -0.008(2) 0.005(2)
C10 0.023(3) 0.028(3) 0.023(2) -0.006(2) -0.005(2) -0.003(2)
C11 0.030(4) 0.025(3) 0.028(3) -0.005(2) -0.010(2) -0.003(2)
C12 0.036(4) 0.034(3) 0.034(3) -0.014(2) -0.012(3) 0.005(3)
C13 0.034(4) 0.036(3) 0.054(4) -0.027(3) -0.014(3) -0.000(3)
C14 0.044(5) 0.023(3) 0.067(5) -0.015(3) -0.026(4) 0.003(3)
C15 0.035(4) 0.025(3) 0.039(3) -0.005(2) -0.013(3) 0.003(2)
C20 0.014(3) 0.026(3) 0.019(2) -0.0085(18) -0.006(2) 0.0033(19
C21 0.020(3) 0.021(2) 0.019(2) -0.0063(18) -0.003(2) 0.0064(19
C22 0.030(3) 0.020(2) 0.027(3) -0.006(2) 0.002(2) 0.001(2)
C23 0.021(3) 0.023(3) 0.032(3) -0.013(2) -0.006(2) -0.001(2)
C24 0.024(3) 0.023(3) 0.024(2) -0.0097(19) -0.010(2) 0.001(2)
C25 0.024(3) 0.018(2) 0.016(2) -0.0013(17) -0.0051(19) 0.0018(19
C30 0.014(3) 0.022(2) 0.020(2) -0.0074(18) -0.0054(19) 0.0010(18
C31 0.019(3) 0.023(2) 0.022(2) -0.0061(19) -0.006(2) 0.002(2)
C32 0.020(3) 0.029(3) 0.019(2) -0.006(2) -0.002(2) -0.002(2)
C33 0.026(3) 0.039(3) 0.022(3) -0.018(2) -0.001(2) 0.000(2)
C34 0.015(3) 0.027(3) 0.035(3) -0.016(2) -0.010(2) 0.006(2)
C35 0.024(3) 0.025(3) 0.021(2) -0.0096(19) -0.007(2) 0.006(2)
C40 0.021(3) 0.020(2) 0.018(2) -0.0057(17) -0.006(2) 0.0025(19
C41 0.021(3) 0.021(2) 0.021(2) -0.0038(18) -0.007(2) 0.0043(19
C42 0.040(4) 0.023(3) 0.015(2) -0.0076(18) -0.006(2) -0.001(2)
C43 0.033(4) 0.024(3) 0.020(2) -0.0016(19) -0.019(2) 0.001(2)
C44 0.036(4) 0.018(2) 0.031(3) -0.005(2) -0.020(2) 0.005(2)
C45 0.018(3) 0.022(2) 0.024(2) -0.0066(19) -0.006(2) 0.0042(19
B1 0.016(3) 0.018(2) 0.018(2) -0.0041(19) -0.006(2) 0.000(2)

loop_
_atom_site_label
_atom_site_fract_x
_atom_site_fract_y
_atom_site_fract_z
_atom_site_U_iso_or_equiv
_atom_site_occupancy
_atom_site_thermal_displace_type
Re1 -0.25156(2) -0.101639(13) -0.25044(1) 0.0142 1.0000 Uani
S1 -0.26486(17) -0.1016(1) -0.10690(7) 0.0198 1.0000 Uani
S2 -0.51872(17) -0.1318(1) -0.17848(8) 0.0230 1.0000 Uani
S3 -0.32732(18) 0.09340(9) -0.26264(8) 0.0231 1.0000 Uani
S4 -0.33329(18) -0.0400(1) -0.38165(7) 0.0214 1.0000 Uani
P1 0.00223(18) -0.0305(1) -0.29636(8) 0.0199 1.0000 Uani
F21 -0.2715(4) -0.5373(2) -0.1554(2) 0.0280 1.0000 Uani
F22 -0.5029(5) -0.6386(2) -0.1779(2) 0.0333 1.0000 Uani
F23 -0.6632(4) -0.5630(3) -0.2956(2) 0.0326 1.0000 Uani
F24 -0.5817(5) -0.3816(3) -0.3960(2) 0.0329 1.0000 Uani
F25 -0.3453(4) -0.2802(2) -0.37797(19) 0.0248 1.0000 Uani
F31 -0.0288(4) -0.2036(2) -0.43135(19) 0.0279 1.0000 Uani
F32 0.1389(5) -0.2710(3) -0.5658(2) 0.0361 1.0000 Uani
F33 0.2419(5) -0.4693(3) -0.5608(2) 0.0373 1.0000 Uani
F34 0.1687(5) -0.6021(3) -0.4161(2) 0.0337 1.0000 Uani
F35 -0.0025(4) -0.5370(2) -0.2797(2) 0.0270 1.0000 Uani
F41 -0.3343(4) -0.3515(2) -0.09634(19) 0.0248 1.0000 Uani
F42 -0.2377(5) -0.3722(3) 0.04525(19) 0.0315 1.0000 Uani
F43 0.0702(5) -0.3890(3) 0.0450(2) 0.0334 1.0000 Uani
F44 0.2803(5) -0.3900(3) -0.1018(2) 0.0337 1.0000 Uani
F45 0.1861(4) -0.3715(3) -0.2440(2) 0.0276 1.0000 Uani
N1 -0.5463(6) -0.1503(4) -0.0120(3) 0.0241 1.0000 Uani
N2 -0.4485(7) 0.1531(4) -0.3965(3) 0.0266 1.0000 Uani
N3 -0.1898(6) -0.2230(3) -0.2656(2) 0.0192 1.0000 Uani
C1 -0.3795(7) 0.0790(4) -0.3531(3) 0.0220 1.0000 Uani
C2 -0.484(1) 0.1382(5) -0.4749(4) 0.0382 1.0000 Uani
C3 -0.5019(9) 0.2496(5) -0.3656(4) 0.0361 1.0000 Uani
C4 -0.4593(7) -0.1323(4) -0.0872(3) 0.0208 1.0000 Uani
C5 -0.7047(8) -0.1816(5) 0.0033(4) 0.0368 1.0000 Uani
C6 -0.4801(8) -0.1469(5) 0.0600(3) 0.0303 1.0000 Uani
C7 0.0512(8) 0.0436(5) -0.4004(3) 0.0327 1.0000 Uani
C8 0.1604(8) -0.1256(4) -0.2983(4) 0.0276 1.0000 Uani
C10 0.0459(7) 0.0537(4) -0.2287(3) 0.0241 1.0000 Uani
C11 0.0776(8) 0.0101(4) -0.1525(4) 0.0269 1.0000 Uani
C12 0.1092(9) 0.0713(5) -0.0988(4) 0.0333 1.0000 Uani
C13 0.1064(9) 0.1762(5) -0.1205(5) 0.0385 1.0000 Uani
C14 0.074(1) 0.2213(5) -0.1950(5) 0.0422 1.0000 Uani
C15 0.0425(8) 0.1592(5) -0.2497(4) 0.0322 1.0000 Uani
C20 -0.2984(7) -0.4005(4) -0.2636(3) 0.0189 1.0000 Uani
C21 -0.3452(7) -0.4930(4) -0.2154(3) 0.0202 1.0000 Uani
C22 -0.4657(8) -0.5482(4) -0.2253(3) 0.0263 1.0000 Uani
C23 -0.5471(7) -0.5107(4) -0.2856(3) 0.0243 1.0000 Uani
C24 -0.5068(7) -0.4186(4) -0.3355(3) 0.0224 1.0000 Uani
C25 -0.3856(7) -0.3672(4) -0.3236(3) 0.0193 1.0000 Uani
C30 -0.0223(6) -0.3666(4) -0.3471(3) 0.0181 1.0000 Uani
C31 0.0168(7) -0.3032(4) -0.4231(3) 0.0210 1.0000 Uani
C32 0.1040(7) -0.3355(4) -0.4938(3) 0.0230 1.0000 Uani
C33 0.1576(8) -0.4368(5) -0.4920(3) 0.0287 1.0000 Uani
C34 0.1201(7) -0.5029(4) -0.4196(4) 0.0243 1.0000 Uani
C35 0.0328(7) -0.4676(4) -0.3497(3) 0.0229 1.0000 Uani
C40 -0.0795(7) -0.3630(4) -0.1783(3) 0.0194 1.0000 Uani
C41 -0.1827(7) -0.3623(4) -0.1009(3) 0.0205 1.0000 Uani
C42 -0.1336(8) -0.3720(4) -0.0271(3) 0.0258 1.0000 Uani
C43 0.0216(8) -0.3806(4) -0.0270(3) 0.0239 1.0000 Uani
C44 0.1297(8) -0.3812(4) -0.1007(4) 0.0264 1.0000 Uani
C45 0.0738(7) -0.3725(4) -0.1740(3) 0.0208 1.0000 Uani
B1 -0.1450(7) -0.3382(4) -0.2646(3) 0.0166 1.0000 Uani
H21 -0.5361 0.2019 -0.4988 0.0600 1.0000 Uiso
H22 -0.5551 0.0796 -0.4648 0.0600 1.0000 Uiso
H23 -0.3866 0.1228 -0.5147 0.0600 1.0000 Uiso
H31 -0.5506 0.2952 -0.4074 0.0600 1.0000 Uiso
H32 -0.5796 0.2354 -0.3121 0.0600 1.0000 Uiso
H33 -0.4119 0.2843 -0.3564 0.0600 1.0000 Uiso
H51 -0.7497 -0.1912 0.0643 0.0600 1.0000 Uiso
H52 -0.7069 -0.2476 -0.0183 0.0600 1.0000 Uiso
H53 -0.7667 -0.1276 -0.0256 0.0600 1.0000 Uiso
H61 -0.5616 -0.1623 0.1119 0.0600 1.0000 Uiso
H62 -0.3931 -0.1990 0.0608 0.0600 1.0000 Uiso
H63 -0.4405 -0.0772 0.0568 0.0600 1.0000 Uiso
H71 0.1579 0.0679 -0.4109 0.0600 1.0000 Uiso
H72 -0.0220 0.1032 -0.4045 0.0600 1.0000 Uiso
H73 0.0442 -0.0002 -0.4420 0.0600 1.0000 Uiso
H81 0.2602 -0.0909 -0.3177 0.0600 1.0000 Uiso
H82 0.1549 -0.1638 -0.2418 0.0600 1.0000 Uiso
H83 0.1521 -0.1738 -0.3366 0.0600 1.0000 Uiso
H111 0.0775 -0.0661 -0.1364 0.0600 1.0000 Uiso
H121 0.1338 0.0394 -0.0446 0.0600 1.0000 Uiso
H131 0.1283 0.2202 -0.0814 0.0600 1.0000 Uiso
H141 0.0735 0.2976 -0.2103 0.0600 1.0000 Uiso
H151 0.0175 0.1913 -0.3038 0.0600 1.0000 Uiso

loop_
_atom_type_symbol
_atom_type_scat_dispersion_real
_atom_type_scat_dispersion_imag
_atom_type_scat_Cromer_Mann_a1
_atom_type_scat_Cromer_Mann_b1
_atom_type_scat_Cromer_Mann_a2
_atom_type_scat_Cromer_Mann_b2
_atom_type_scat_Cromer_Mann_a3
_atom_type_scat_Cromer_Mann_b3
_atom_type_scat_Cromer_Mann_a4
_atom_type_scat_Cromer_Mann_b4
_atom_type_scat_Cromer_Mann_c
_atom_type_scat_source
'Re  ' -1.5980 7.2320 28.7621 1.6719 15.7189 9.0923 14.5564 0.3505 5.4417 52.0861 10.4720 International_Tables_Vol_IV_Table_2.2B
'S   ' 0.1100 0.1240 6.9053 1.4679 5.2034 22.2151 1.4379 0.2536 1.5863 56.1720 0.8669 International_Tables_Vol_IV_Table_2.2B
'P   ' 0.0900 0.0950 6.4345 1.9067 4.1791 27.1570 1.7800 0.5260 1.4908 68.1645 1.1149 International_Tables_Vol_IV_Table_2.2B
'F   ' 0.0140 0.0100 3.5392 10.2825 2.6412 4.2944 1.5170 0.2615 1.0243 26.1476 0.2776 International_Tables_Vol_IV_Table_2.2B
'N   ' 0.0040 0.0030 12.2126 0.0057 3.1322 9.8933 2.0125 28.9975 1.1663 0.5826 -11.5290 International_Tables_Vol_IV_Table_2.2B
'C   ' 0.0020 0.0020 2.3100 20.8439 1.0200 10.2075 1.5886 0.5687 0.8650 51.6512 0.2156 International_Tables_Vol_IV_Table_2.2B
'B   ' 0.0000 0.0010 2.0545 23.2185 1.3326 1.0210 1.0979 60.3498 0.7068 0.1403 -0.1932 International_Tables_Vol_IV_Table_2.2B
'H   ' 0.0000 0.0000 0.4930 10.5109 0.3229 26.1257 0.1402 3.1424 0.0408 57.7997 0.0030 International_Tables_Vol_IV_Table_2.2B

loop_
_geom_angle_atom_site_label_1
_geom_angle_atom_site_label_2
_geom_angle_atom_site_label_3
_geom_angle
_geom_angle_publ_flag
S1 Re1 S2 72.74(5) yes
S1 Re1 S3 88.02(4) yes
S2 Re1 S3 86.81(5) yes
S1 Re1 S4 152.79(4) yes
S2 Re1 S4 90.94(5) yes
S3 Re1 S4 69.04(4) yes
S1 Re1 P1 95.28(5) yes
S2 Re1 P1 162.55(5) yes
S3 Re1 P1 80.01(5) yes
S4 Re1 P1 94.91(5) yes
S1 Re1 N3 104.07(14) yes
S2 Re1 N3 100.14(16) yes
S3 Re1 N3 167.36(14) yes
S4 Re1 N3 100.08(15) yes
P1 Re1 N3 95.01(16) yes
Re1 S1 C4 88.75(18) yes
Re1 S2 C4 87.4(2) yes
Re1 S3 C1 85.92(18) yes
Re1 S4 C1 90.84(18) yes
Re1 P1 C7 118.2(2) yes
Re1 P1 C8 114.0(2) yes
C7 P1 C8 102.3(3) yes
Re1 P1 C10 113.88(19) yes
C7 P1 C10 104.2(3) yes
C8 P1 C10 102.3(3) yes
C4 N1 C5 122.3(5) yes
C4 N1 C6 119.9(5) yes
C5 N1 C6 117.6(5) yes
C1 N2 C2 120.7(5) yes
C1 N2 C3 121.8(5) yes
C2 N2 C3 117.4(5) yes
Re1 N3 B1 170.9(3) yes
S3 C1 S4 113.7(3) yes
S3 C1 N2 122.9(4) yes
S4 C1 N2 123.3(4) yes
N2 C2 H21 109.5(6) no
N2 C2 H22 109.5(5) no
H21 C2 H22 109.5(8) no
N2 C2 H23 109.4(7) no
H21 C2 H23 109.5(6) no
H22 C2 H23 109.5(6) no
N2 C3 H31 109.5(6) no
N2 C3 H32 109.5(6) no
H31 C3 H32 109.5(7) no
N2 C3 H33 109.5(6) no
H31 C3 H33 109.5(6) no
H32 C3 H33 109.5(7) no
S1 C4 S2 110.8(3) yes
S1 C4 N1 123.2(5) yes
S2 C4 N1 126.0(5) yes
N1 C5 H51 109.4(7) no
N1 C5 H52 109.4(6) no
H51 C5 H52 109.5(6) no
N1 C5 H53 109.5(6) no
H51 C5 H53 109.5(6) no
H52 C5 H53 109.5(7) no
N1 C6 H61 109.4(6) no
N1 C6 H62 109.4(5) no
H61 C6 H62 109.5(6) no
N1 C6 H63 109.5(5) no
H61 C6 H63 109.5(5) no
H62 C6 H63 109.5(7) no
P1 C7 H71 109.5(5) no
P1 C7 H72 109.5(4) no
H71 C7 H72 109.5(6) no
P1 C7 H73 109.4(5) no
H71 C7 H73 109.5(6) no
H72 C7 H73 109.5(6) no
P1 C8 H81 109.5(4) no
P1 C8 H82 109.5(4) no
H81 C8 H82 109.5(6) no
P1 C8 H83 109.5(5) no
H81 C8 H83 109.5(5) no
H82 C8 H83 109.5(5) no
P1 C10 C11 118.6(4) yes
P1 C10 C15 121.9(5) yes
C11 C10 C15 119.4(5) yes
C10 C11 C12 120.5(5) yes
C10 C11 H111 119.7(5) no
C12 C11 H111 119.7(6) no
C11 C12 C13 119.6(6) yes
C11 C12 H121 120.2(6) no
C13 C12 H121 120.2(6) no
C12 C13 C14 121.1(6) yes
C12 C13 H131 119.4(7) no
C14 C13 H131 119.5(7) no
C13 C14 C15 119.4(6) yes
C13 C14 H141 120.3(7) no
C15 C14 H141 120.3(7) no
C10 C15 C14 120.0(6) yes
C10 C15 H151 120.0(6) no
C14 C15 H151 120.0(6) no
C21 C20 C25 113.2(5) yes
C21 C20 B1 127.1(5) yes
C25 C20 B1 119.1(5) yes
F21 C21 C20 121.0(5) yes
F21 C21 C22 115.0(5) yes
C20 C21 C22 124.0(5) yes
F22 C22 C21 121.0(6) yes
F22 C22 C23 119.2(6) yes
C21 C22 C23 119.7(5) yes
F23 C23 C22 120.2(5) yes
F23 C23 C24 120.5(5) yes
C22 C23 C24 119.2(6) yes
F24 C24 C23 120.4(5) yes
F24 C24 C25 120.8(5) yes
C23 C24 C25 118.8(5) yes
F25 C25 C20 118.8(5) yes
F25 C25 C24 116.0(5) yes
C20 C25 C24 125.0(5) yes
C31 C30 C35 113.6(5) yes
C31 C30 B1 126.2(5) yes
C35 C30 B1 119.4(4) yes
F31 C31 C30 121.0(5) yes
F31 C31 C32 115.3(5) yes
C30 C31 C32 123.7(5) yes
F32 C32 C31 121.4(5) yes
F32 C32 C33 118.5(5) yes
C31 C32 C33 120.0(5) yes
F33 C33 C32 120.5(5) yes
F33 C33 C34 120.8(5) yes
C32 C33 C34 118.8(5) yes
F34 C34 C33 120.2(5) yes
F34 C34 C35 120.2(5) yes
C33 C34 C35 119.6(5) yes
F35 C35 C30 118.7(4) yes
F35 C35 C34 117.0(5) yes
C30 C35 C34 124.3(5) yes
C41 C40 C45 114.2(5) yes
C41 C40 B1 119.9(5) yes
C45 C40 B1 125.4(5) yes
F41 C41 C40 120.5(5) yes
F41 C41 C42 116.8(5) yes
C40 C41 C42 122.7(6) yes
F42 C42 C41 120.2(6) yes
F42 C42 C43 119.5(5) yes
C41 C42 C43 120.3(5) yes
F43 C43 C42 120.5(5) yes
F43 C43 C44 119.4(6) yes
C42 C43 C44 120.2(5) yes
F44 C44 C43 121.0(5) yes
F44 C44 C45 121.6(5) yes
C43 C44 C45 117.4(6) yes
F45 C45 C40 120.6(5) yes
F45 C45 C44 114.2(5) yes
C40 C45 C44 125.2(5) yes
N3 B1 C20 109.0(4) yes
N3 B1 C30 115.2(4) yes
C20 B1 C30 103.3(4) yes
N3 B1 C40 100.4(4) yes
C20 B1 C40 114.7(4) yes
C30 B1 C40 114.5(4) yes

loop_
_geom_bond_atom_site_label_1
_geom_bond_atom_site_label_2
_geom_bond_distance
_geom_bond_publ_flag
Re1 S1 2.3769(12) yes
Re1 S2 2.4350(15) yes
Re1 S3 2.6090(12) yes
Re1 S4 2.4608(13) yes
Re1 P1 2.4154(15) yes
Re1 N3 1.700(4) yes
S1 C4 1.746(6) yes
S2 C4 1.721(6) yes
S3 C1 1.719(6) yes
S4 C1 1.715(5) yes
P1 C7 1.830(6) yes
P1 C8 1.817(6) yes
P1 C10 1.825(6) yes
F21 C21 1.351(6) yes
F22 C22 1.342(6) yes
F23 C23 1.334(7) yes
F24 C24 1.341(7) yes
F25 C25 1.362(6) yes
F31 C31 1.345(6) yes
F32 C32 1.347(6) yes
F33 C33 1.341(6) yes
F34 C34 1.350(6) yes
F35 C35 1.357(6) yes
F41 C41 1.329(7) yes
F42 C42 1.348(6) yes
F43 C43 1.351(6) yes
F44 C44 1.330(8) yes
F45 C45 1.357(6) yes
N1 C4 1.315(7) yes
N1 C5 1.448(9) yes
N1 C6 1.461(8) yes
N2 C1 1.323(7) yes
N2 C2 1.462(8) yes
N2 C3 1.463(7) yes
N3 B1 1.548(7) yes
C2 H21 1.000(6) no
C2 H22 1.000(8) no
C2 H23 1.000(8) no
C3 H31 1.000(7) no
C3 H32 1.000(7) no
C3 H33 1.000(8) no
C5 H51 1.000(7) no
C5 H52 1.000(7) no
C5 H53 1.000(7) no
C6 H61 1.000(6) no
C6 H62 1.000(6) no
C6 H63 1.000(7) no
C7 H71 0.990(7) no
C7 H72 0.990(7) no
C7 H73 0.990(6) no
C8 H81 0.990(7) no
C8 H82 0.990(6) no
C8 H83 0.990(6) no
C10 C11 1.392(8) yes
C10 C15 1.383(8) yes
C11 C12 1.385(9) yes
C11 H111 1.000(6) no
C12 C13 1.377(9) yes
C12 H121 1.000(7) no
C13 C14 1.372(11) yes
C13 H131 1.000(6) no
C14 C15 1.408(9) yes
C14 H141 1.000(6) no
C15 H151 1.000(7) no
C20 C21 1.388(7) yes
C20 C25 1.398(7) yes
C20 B1 1.635(8) yes
C21 C22 1.389(9) yes
C22 C23 1.377(9) yes
C23 C24 1.382(8) yes
C24 C25 1.378(8) yes
C30 C31 1.392(7) yes
C30 C35 1.394(7) yes
C30 B1 1.635(7) yes
C31 C32 1.375(7) yes
C32 C33 1.389(8) yes
C33 C34 1.365(9) yes
C34 C35 1.381(7) yes
C40 C41 1.410(7) yes
C40 C45 1.373(9) yes
C40 B1 1.650(8) yes
C41 C42 1.383(8) yes
C42 C43 1.37(1) yes
C43 C44 1.384(9) yes
C44 C45 1.406(8) yes
